data_7110216
loop_
_publ_author_name
'Anjana Chanthapally'
'Wei Ting Oh'
'Jagadese J. Vittal'

_publ_section_title
;
 Photoreactivity of polymorphs of a ladder polymer with criss-cross and
 parallel orientations of C[double bond, length as m-dash]C bonds
;
_journal_name_full Chem.Commun.
_journal_page_first 451
_journal_paper_doi 10.1039/c3cc47816e
_journal_volume 50
_journal_year 2014
_chemical_formula_sum 'C28 H24 N2 O4 Zn'
_chemical_formula_weight 517.86
_chemical_name_systematic
; 
 ? 
;
_space_group_IT_number 15
_symmetry_cell_setting monoclinic
_symmetry_space_group_name_Hall '-C 2yc'
_symmetry_space_group_name_H-M 'C 1 2/c 1'
_atom_sites_solution_hydrogens geom
_atom_sites_solution_primary direct
_atom_sites_solution_secondary difmap
_audit_creation_method SHELXL-97
_cell_angle_alpha 90.00
_cell_angle_beta 102.617(2)
_cell_angle_gamma 90.00
_cell_formula_units_Z 8
_cell_length_a 15.6758(14)
_cell_length_b 13.6884(12)
_cell_length_c 22.957(2)
_cell_measurement_reflns_used 2258
_cell_measurement_temperature 100(2)
_cell_measurement_theta_max 24.04
_cell_measurement_theta_min 2.31
_cell_volume 4807.1(7)
_computing_cell_refinement 'Bruker SMART'
_computing_data_collection 'Bruker SMART'
_computing_data_reduction 'Bruker SAINT'
_computing_molecular_graphics 'Bruker SHELXTL'
_computing_publication_material 'Bruker SHELXTL'
_computing_structure_refinement 'SHELXL-97 (Sheldrick, 1997)'
_computing_structure_solution 'SHELXS-97 (Sheldrick, 1990)'
_diffrn_ambient_temperature 100(2)
_diffrn_measured_fraction_theta_full 0.997
_diffrn_measured_fraction_theta_max 0.997
_diffrn_measurement_device_type 'CCD area detector'
_diffrn_measurement_method 'phi and omega scans'
_diffrn_radiation_monochromator graphite
_diffrn_radiation_source 'fine-focus sealed tube'
_diffrn_radiation_type MoK\a
_diffrn_radiation_wavelength 0.71073
_diffrn_reflns_av_R_equivalents 0.0632
_diffrn_reflns_av_sigmaI/netI 0.0732
_diffrn_reflns_limit_h_max 20
_diffrn_reflns_limit_h_min -17
_diffrn_reflns_limit_k_max 17
_diffrn_reflns_limit_k_min -17
_diffrn_reflns_limit_l_max 27
_diffrn_reflns_limit_l_min -29
_diffrn_reflns_number 16582
_diffrn_reflns_theta_full 27.50
_diffrn_reflns_theta_max 27.50
_diffrn_reflns_theta_min 1.82
_exptl_absorpt_coefficient_mu 1.059
_exptl_absorpt_correction_T_max 0.9200
_exptl_absorpt_correction_T_min 0.6587
_exptl_absorpt_correction_type multi-scan
_exptl_absorpt_process_details 'SADABS (Sheldrick, 2008)'
_exptl_crystal_colour Colourless
_exptl_crystal_density_diffrn 1.431
_exptl_crystal_density_meas ?
_exptl_crystal_density_method 'not measured'
_exptl_crystal_description Block
_exptl_crystal_F_000 2144
_exptl_crystal_size_max 0.43
_exptl_crystal_size_mid 0.19
_exptl_crystal_size_min 0.08
_refine_diff_density_max 0.668
_refine_diff_density_min -0.535
_refine_diff_density_rms 0.108
_refine_ls_extinction_method none
_refine_ls_goodness_of_fit_ref 1.071
_refine_ls_hydrogen_treatment constr
_refine_ls_matrix_type full
_refine_ls_number_parameters 318
_refine_ls_number_reflns 5519
_refine_ls_number_restraints 0
_refine_ls_restrained_S_all 1.071
_refine_ls_R_factor_all 0.0680
_refine_ls_R_factor_gt 0.0506
_refine_ls_shift/su_max 0.001
_refine_ls_shift/su_mean 0.000
_refine_ls_structure_factor_coef Fsqd
_refine_ls_weighting_details 'calc w=1/[\s^2^(Fo^2^)+(0.0643P)^2^+2.4280P] where P=(Fo^2^+2Fc^2^)/3'
_refine_ls_weighting_scheme calc
_refine_ls_wR_factor_gt 0.1200
_refine_ls_wR_factor_ref 0.1348
_reflns_number_gt 4360
_reflns_number_total 5519
_reflns_threshold_expression >2sigma(I)
_cod_data_source_file c3cc47816e.txt
_cod_data_source_block compound2
_cod_depositor_comments
;
The following automatic conversions were performed:

'_exptl_crystal_density_meas' value 'not measured' was changed to '?'
- the value is perceived as not measured.

Automatic conversion script
Id: cif_fix_values 3008 2015-01-20 13:52:24Z robertas 
;
_cod_original_sg_symbol_H-M C2/c
_cod_database_code 7110216

loop_
_symmetry_equiv_pos_as_xyz
'x, y, z'
'-x, y, -z+1/2'
'x+1/2, y+1/2, z'
'-x+1/2, y+1/2, -z+1/2'
'-x, -y, -z'
'x, -y, z-1/2'
'-x+1/2, -y+1/2, -z'
'x+1/2, -y+1/2, z-1/2'

loop_
_atom_site_label
_atom_site_type_symbol
_atom_site_fract_x
_atom_site_fract_y
_atom_site_fract_z
_atom_site_U_iso_or_equiv
_atom_site_adp_type
_atom_site_occupancy
_atom_site_symmetry_multiplicity
_atom_site_calc_flag
_atom_site_refinement_flags
Zn1 Zn 0.59648(2) 0.40393(2) 0.205165(14) 0.00973(12) Uani 1 1 d .
O1 O 0.60020(14) 0.39360(14) 0.11219(10) 0.0175(5) Uani 1 1 d .
O2 O 0.72690(14) 0.39352(15) 0.17616(9) 0.0198(5) Uani 1 1 d .
O3 O 0.46084(13) 0.40293(15) 0.18323(9) 0.0179(5) Uani 1 1 d .
O4 O 0.33341(13) 0.41299(14) 0.20868(9) 0.0143(4) Uani 1 1 d .
N1 N 0.59247(15) 0.24733(18) 0.21253(10) 0.0121(5) Uani 1 1 d .
C1 C 0.52806(18) 0.1932(2) 0.17901(12) 0.0115(6) Uani 1 1 d .
H1 H 0.4805 0.2258 0.1538 0.014 Uiso 1 1 calc R
C2 C 0.52831(19) 0.0928(2) 0.17987(13) 0.0127(6) Uani 1 1 d .
H2 H 0.4813 0.0578 0.1556 0.015 Uiso 1 1 calc R
C3 C 0.59706(18) 0.0419(2) 0.21602(12) 0.0111(6) Uani 1 1 d .
C4 C 0.6629(2) 0.0989(2) 0.25142(13) 0.0144(6) Uani 1 1 d .
H4 H 0.7108 0.0683 0.2776 0.017 Uiso 1 1 calc R
C5 C 0.65812(18) 0.1994(2) 0.24816(12) 0.0135(6) Uani 1 1 d .
H5 H 0.7036 0.2365 0.2724 0.016 Uiso 1 1 calc R
N2 N 0.58527(15) -0.43911(18) 0.19887(10) 0.0139(5) Uani 1 1 d .
C6 C 0.62139(19) -0.3789(2) 0.24369(13) 0.0143(6) Uani 1 1 d .
H6 H 0.6540 -0.4072 0.2795 0.017 Uiso 1 1 calc R
C7 C 0.61404(19) -0.2791(2) 0.24087(13) 0.0159(6) Uani 1 1 d .
H7 H 0.6411 -0.2401 0.2740 0.019 Uiso 1 1 calc R
C8 C 0.56652(18) -0.2353(2) 0.18901(13) 0.0137(6) Uani 1 1 d .
C9 C 0.5282(2) -0.2972(2) 0.14290(13) 0.0186(7) Uani 1 1 d .
H9 H 0.4944 -0.2709 0.1069 0.022 Uiso 1 1 calc R
C10 C 0.5389(2) -0.3971(2) 0.14914(13) 0.0180(7) Uani 1 1 d .
H10 H 0.5123 -0.4379 0.1168 0.022 Uiso 1 1 calc R
C11 C 0.60481(19) -0.0644(2) 0.21951(13) 0.0149(6) Uani 1 1 d .
H12 H 0.6486 -0.0901 0.2511 0.018 Uiso 1 1 calc R
C12 C 0.55654(19) -0.1295(2) 0.18286(13) 0.0150(6) Uani 1 1 d .
H13 H 0.5129 -0.1052 0.1507 0.018 Uiso 1 1 calc R
C13 C 0.6825(2) 0.38957(19) 0.12339(13) 0.0134(6) Uani 1 1 d .
C14 C 0.72810(19) 0.3813(2) 0.07249(13) 0.0136(6) Uani 1 1 d .
C15 C 0.8181(2) 0.3808(2) 0.08322(14) 0.0180(7) Uani 1 1 d .
H3 H 0.8512 0.3843 0.1231 0.022 Uiso 1 1 calc R
C16 C 0.8607(2) 0.3751(2) 0.03630(16) 0.0239(7) Uani 1 1 d .
H16 H 0.9228 0.3749 0.0444 0.029 Uiso 1 1 calc R
C17 C 0.8134(2) 0.3698(2) -0.02248(15) 0.0243(8) Uani 1 1 d .
C18 C 0.7227(2) 0.3697(2) -0.03287(14) 0.0243(8) Uani 1 1 d .
H18 H 0.6894 0.3654 -0.0727 0.029 Uiso 1 1 calc R
C19 C 0.6800(2) 0.3757(2) 0.01392(13) 0.0170(6) Uani 1 1 d .
H19 H 0.6179 0.3760 0.0060 0.020 Uiso 1 1 calc R
C20 C 0.8605(3) 0.3641(3) -0.07261(17) 0.0389(10) Uani 1 1 d .
H20A H 0.8977 0.4219 -0.0718 0.058 Uiso 1 1 calc R
H20B H 0.8178 0.3615 -0.1108 0.058 Uiso 1 1 calc R
H20C H 0.8969 0.3052 -0.0681 0.058 Uiso 1 1 calc R
C21 C 0.37985(18) 0.40515(18) 0.17019(12) 0.0095(6) Uani 1 1 d .
C22 C 0.33391(19) 0.39669(19) 0.10607(13) 0.0124(6) Uani 1 1 d .
C23 C 0.3825(2) 0.3881(2) 0.06227(13) 0.0178(7) Uani 1 1 d .
H23 H 0.4446 0.3896 0.0730 0.021 Uiso 1 1 calc R
C24 C 0.3402(3) 0.3773(2) 0.00301(14) 0.0259(8) Uani 1 1 d .
H24 H 0.3738 0.3717 -0.0266 0.031 Uiso 1 1 calc R
C25 C 0.2499(3) 0.3745(2) -0.01406(14) 0.0272(8) Uani 1 1 d .
C26 C 0.2021(2) 0.3824(2) 0.02985(16) 0.0289(9) Uani 1 1 d .
H26 H 0.1401 0.3801 0.0190 0.035 Uiso 1 1 calc R
C27 C 0.2434(2) 0.3936(2) 0.08969(15) 0.0205(7) Uani 1 1 d .
H27 H 0.2096 0.3991 0.1192 0.025 Uiso 1 1 calc R
C28 C 0.2048(3) 0.3628(3) -0.07908(16) 0.0458(12) Uani 1 1 d .
H28A H 0.2404 0.3213 -0.0992 0.069 Uiso 1 1 calc R
H28B H 0.1972 0.4271 -0.0983 0.069 Uiso 1 1 calc R
H28C H 0.1474 0.3325 -0.0818 0.069 Uiso 1 1 calc R

loop_
_atom_site_aniso_label
_atom_site_aniso_U_11
_atom_site_aniso_U_22
_atom_site_aniso_U_33
_atom_site_aniso_U_23
_atom_site_aniso_U_13
_atom_site_aniso_U_12
Zn1 0.01070(18) 0.00774(18) 0.01030(18) -0.00049(12) 0.00134(12) -0.00033(12)
O1 0.0168(11) 0.0157(11) 0.0213(11) 0.0013(9) 0.0071(9) 0.0012(8)
O2 0.0244(12) 0.0228(12) 0.0127(10) -0.0036(9) 0.0050(9) -0.0059(9)
O3 0.0091(10) 0.0228(12) 0.0190(11) 0.0004(9) -0.0032(8) 0.0006(8)
O4 0.0165(11) 0.0152(11) 0.0111(10) 0.0009(8) 0.0027(8) 0.0019(8)
N1 0.0148(12) 0.0095(12) 0.0130(12) -0.0005(9) 0.0051(10) -0.0014(9)
C1 0.0119(14) 0.0119(14) 0.0106(13) 0.0002(11) 0.0022(11) 0.0016(11)
C2 0.0120(14) 0.0144(15) 0.0119(13) -0.0003(11) 0.0027(11) -0.0017(11)
C3 0.0134(14) 0.0103(14) 0.0104(13) -0.0005(10) 0.0043(11) 0.0013(11)
C4 0.0144(14) 0.0147(15) 0.0136(14) -0.0009(11) 0.0018(11) 0.0033(12)
C5 0.0108(14) 0.0136(15) 0.0150(14) -0.0009(11) 0.0004(11) -0.0021(11)
N2 0.0125(13) 0.0110(12) 0.0171(12) -0.0010(10) 0.0010(10) -0.0010(10)
C6 0.0119(14) 0.0135(15) 0.0160(14) 0.0008(11) 0.0001(12) -0.0004(11)
C7 0.0167(15) 0.0133(15) 0.0167(14) -0.0038(12) 0.0016(12) -0.0049(12)
C8 0.0078(13) 0.0120(15) 0.0198(14) -0.0028(12) -0.0006(11) -0.0038(11)
C9 0.0224(17) 0.0114(15) 0.0187(15) 0.0017(12) -0.0027(13) 0.0013(12)
C10 0.0247(17) 0.0109(15) 0.0154(14) 0.0000(11) -0.0019(13) -0.0011(12)
C11 0.0145(15) 0.0126(14) 0.0168(14) 0.0023(12) 0.0022(12) 0.0014(11)
C12 0.0137(15) 0.0131(15) 0.0178(15) 0.0021(12) 0.0023(12) -0.0009(12)
C13 0.0208(16) 0.0044(13) 0.0160(14) -0.0013(10) 0.0063(12) -0.0030(11)
C14 0.0189(16) 0.0085(14) 0.0137(14) 0.0003(11) 0.0044(12) -0.0002(11)
C15 0.0201(16) 0.0142(15) 0.0197(15) 0.0027(12) 0.0045(13) 0.0018(12)
C16 0.0253(18) 0.0180(16) 0.0330(19) 0.0068(14) 0.0168(15) 0.0060(14)
C17 0.046(2) 0.0096(15) 0.0231(17) 0.0034(13) 0.0209(16) 0.0044(15)
C18 0.049(2) 0.0112(15) 0.0127(15) 0.0026(12) 0.0070(15) 0.0000(15)
C19 0.0224(16) 0.0105(14) 0.0165(15) 0.0000(11) 0.0008(12) 0.0004(12)
C20 0.067(3) 0.027(2) 0.034(2) 0.0024(17) 0.037(2) 0.0023(19)
C21 0.0121(14) 0.0034(12) 0.0108(13) 0.0018(10) -0.0021(11) -0.0007(10)
C22 0.0170(15) 0.0046(13) 0.0125(13) 0.0004(10) -0.0032(11) 0.0001(11)
C23 0.0242(17) 0.0126(15) 0.0143(14) 0.0022(11) -0.0005(12) 0.0007(12)
C24 0.050(2) 0.0115(16) 0.0146(15) 0.0013(12) 0.0028(15) -0.0004(15)
C25 0.048(2) 0.0067(14) 0.0165(16) 0.0023(12) -0.0147(15) -0.0015(15)
C26 0.0252(18) 0.0137(16) 0.036(2) 0.0033(14) -0.0181(16) -0.0012(13)
C27 0.0181(16) 0.0118(15) 0.0279(17) -0.0006(12) -0.0033(13) -0.0001(12)
C28 0.078(3) 0.0171(19) 0.0256(19) -0.0013(15) -0.026(2) 0.001(2)

loop_
_atom_type_symbol
_atom_type_description
_atom_type_scat_dispersion_real
_atom_type_scat_dispersion_imag
_atom_type_scat_source
C C 0.0033 0.0016 'International Tables Vol C Tables 4.2.6.8 and 6.1.1.4'
H H 0.0000 0.0000 'International Tables Vol C Tables 4.2.6.8 and 6.1.1.4'
N N 0.0061 0.0033 'International Tables Vol C Tables 4.2.6.8 and 6.1.1.4'
O O 0.0106 0.0060 'International Tables Vol C Tables 4.2.6.8 and 6.1.1.4'
Zn Zn 0.2839 1.4301 'International Tables Vol C Tables 4.2.6.8 and 6.1.1.4'

loop_
_geom_angle_atom_site_label_1
_geom_angle_atom_site_label_2
_geom_angle_atom_site_label_3
_geom_angle
_geom_angle_site_symmetry_1
_geom_angle_site_symmetry_3
O4 Zn1 O3 122.72(8) 2_655 .
O4 Zn1 N1 90.18(8) 2_655 .
O3 Zn1 N1 88.08(8) . .
O4 Zn1 O1 146.87(9) 2_655 .
O3 Zn1 O1 90.41(8) . .
N1 Zn1 O1 91.14(8) . .
O4 Zn1 N2 91.32(8) 2_655 1_565
O3 Zn1 N2 85.77(8) . 1_565
N1 Zn1 N2 173.49(9) . 1_565
O1 Zn1 N2 91.06(8) . 1_565
O4 Zn1 O2 87.69(8) 2_655 .
O3 Zn1 O2 149.54(8) . .
N1 Zn1 O2 90.23(8) . .
O1 Zn1 O2 59.20(8) . .
N2 Zn1 O2 96.16(8) 1_565 .
O4 Zn1 C13 117.28(9) 2_655 .
O3 Zn1 C13 119.99(9) . .
N1 Zn1 C13 90.59(9) . .
O1 Zn1 C13 29.62(9) . .
N2 Zn1 C13 94.35(9) 1_565 .
O2 Zn1 C13 29.59(8) . .
C13 O1 Zn1 92.80(18) . .
C13 O2 Zn1 86.62(18) . .
C21 O3 Zn1 178.2(2) . .
C21 O4 Zn1 113.59(18) . 2_655
C5 N1 C1 117.3(2) . .
C5 N1 Zn1 120.30(19) . .
C1 N1 Zn1 122.23(19) . .
N1 C1 C2 122.8(3) . .
C1 C2 C3 120.5(3) . .
C2 C3 C4 116.2(3) . .
C2 C3 C11 125.1(3) . .
C4 C3 C11 118.7(3) . .
C5 C4 C3 119.9(3) . .
N1 C5 C4 123.2(3) . .
C10 N2 C6 116.7(3) . .
C10 N2 Zn1 120.29(19) . 1_545
C6 N2 Zn1 123.0(2) . 1_545
N2 C6 C7 123.9(3) . .
C6 C7 C8 119.5(3) . .
C9 C8 C7 116.8(3) . .
C9 C8 C12 120.9(3) . .
C7 C8 C12 122.4(3) . .
C10 C9 C8 120.2(3) . .
N2 C10 C9 122.9(3) . .
C12 C11 C3 126.8(3) . .
C11 C12 C8 124.4(3) . .
O2 C13 O1 121.4(3) . .
O2 C13 C14 119.6(3) . .
O1 C13 C14 119.0(3) . .
O2 C13 Zn1 63.79(16) . .
O1 C13 Zn1 57.59(15) . .
C14 C13 Zn1 176.6(2) . .
C15 C14 C19 119.3(3) . .
C15 C14 C13 120.3(3) . .
C19 C14 C13 120.4(3) . .
C14 C15 C16 120.6(3) . .
C15 C16 C17 120.7(3) . .
C18 C17 C16 118.4(3) . .
C18 C17 C20 121.7(3) . .
C16 C17 C20 119.9(3) . .
C19 C18 C17 121.0(3) . .
C18 C19 C14 120.0(3) . .
O3 C21 O4 123.2(3) . .
O3 C21 C22 118.9(3) . .
O4 C21 C22 117.8(2) . .
C27 C22 C23 119.4(3) . .
C27 C22 C21 120.9(3) . .
C23 C22 C21 119.7(3) . .
C24 C23 C22 119.8(3) . .
C25 C24 C23 121.5(3) . .
C24 C25 C26 118.3(3) . .
C24 C25 C28 120.7(4) . .
C26 C25 C28 121.0(4) . .
C25 C26 C27 121.2(3) . .
C22 C27 C26 119.9(3) . .

loop_
_geom_bond_atom_site_label_1
_geom_bond_atom_site_label_2
_geom_bond_distance
_geom_bond_site_symmetry_2
Zn1 O4 2.046(2) 2_655
Zn1 O3 2.075(2) .
Zn1 N1 2.152(2) .
Zn1 O1 2.153(2) .
Zn1 N2 2.158(3) 1_565
Zn1 O2 2.289(2) .
Zn1 C13 2.547(3) .
O1 C13 1.260(4) .
O2 C13 1.260(4) .
O3 C21 1.240(3) .
O4 C21 1.266(3) .
O4 Zn1 2.046(2) 2_655
N1 C5 1.338(4) .
N1 C1 1.350(3) .
C1 C2 1.374(4) .
C2 C3 1.395(4) .
C3 C4 1.403(4) .
C3 C11 1.462(4) .
C4 C5 1.379(4) .
N2 C10 1.341(4) .
N2 C6 1.343(4) .
N2 Zn1 2.158(3) 1_545
C6 C7 1.372(4) .
C7 C8 1.395(4) .
C8 C9 1.387(4) .
C8 C12 1.460(4) .
C9 C10 1.381(4) .
C11 C12 1.340(4) .
C13 C14 1.502(4) .
C14 C15 1.378(4) .
C14 C19 1.393(4) .
C15 C16 1.388(4) .
C16 C17 1.392(5) .
C17 C18 1.390(5) .
C17 C20 1.499(4) .
C18 C19 1.386(4) .
C21 C22 1.495(4) .
C22 C27 1.387(4) .
C22 C23 1.393(4) .
C23 C24 1.385(4) .
C24 C25 1.384(5) .
C25 C26 1.385(6) .
C25 C28 1.514(4) .
C26 C27 1.393(5) .
